data_4085893
loop_
_publ_author_name
'Hao, Zhiqiang'
'Xu, Bin'
'Gao, Wei'
'Han, Yuxi'
'Zeng, Guang'
'Zhang, Jingshun'
'Li, Guanghua'
'Mu, Ying'

_publ_section_title
;
 Chromium Complexes withN,N,N-Tridentate Quinolinyl Anilido-Imine Ligand:
 Synthesis, Characterization, and Catalysis in Ethylene Polymerization
;
_journal_issue 12
_journal_name_full Organometallics
_journal_page_first 2783
_journal_paper_doi 10.1021/acs.organomet.5b00247
_journal_volume 34
_journal_year 2015
_chemical_formula_sum 'C36 H44 Cl3 Cr Li N3 O2'
_chemical_formula_weight 716.03
_chemical_name_systematic
; 
 ? 
;
_space_group_IT_number 2
_symmetry_cell_setting triclinic
_symmetry_space_group_name_Hall '-P 1'
_symmetry_space_group_name_H-M 'P -1'
_atom_sites_solution_hydrogens geom
_atom_sites_solution_primary direct
_atom_sites_solution_secondary difmap
_audit_creation_method SHELXL-97
_cell_angle_alpha 87.2840(10)
_cell_angle_beta 88.0820(10)
_cell_angle_gamma 66.8460(10)
_cell_formula_units_Z 2
_cell_length_a 11.4765(6)
_cell_length_b 11.8921(6)
_cell_length_c 14.2740(7)
_cell_measurement_reflns_used 4339
_cell_measurement_temperature 185(2)
_cell_measurement_theta_max 28.24
_cell_measurement_theta_min 2.31
_cell_volume 1788.95(16)
_computing_cell_refinement 'Bruker SMART'
_computing_data_collection 'Bruker SMART'
_computing_data_reduction 'Bruker SAINT'
_computing_molecular_graphics 'Bruker SHELXTL'
_computing_publication_material 'Bruker SHELXTL'
_computing_structure_refinement 'SHELXL-97 (Sheldrick, 1997)'
_computing_structure_solution 'SHELXS-97 (Sheldrick, 1990)'
_diffrn_ambient_temperature 185(2)
_diffrn_measured_fraction_theta_full 0.981
_diffrn_measured_fraction_theta_max 0.981
_diffrn_measurement_device_type 'CCD area detector'
_diffrn_measurement_method 'phi and omega scan'
_diffrn_radiation_monochromator graphite
_diffrn_radiation_source 'fine-focus sealed tube'
_diffrn_radiation_type MoK\a
_diffrn_radiation_wavelength 0.71073
_diffrn_reflns_av_R_equivalents 0.0160
_diffrn_reflns_av_sigmaI/netI 0.0347
_diffrn_reflns_limit_h_max 13
_diffrn_reflns_limit_h_min -13
_diffrn_reflns_limit_k_max 13
_diffrn_reflns_limit_k_min -14
_diffrn_reflns_limit_l_max 14
_diffrn_reflns_limit_l_min -16
_diffrn_reflns_number 8872
_diffrn_reflns_theta_full 25.00
_diffrn_reflns_theta_max 25.00
_diffrn_reflns_theta_min 1.86
_exptl_absorpt_coefficient_mu 0.579
_exptl_absorpt_correction_T_max 0.9390
_exptl_absorpt_correction_T_min 0.9130
_exptl_absorpt_correction_type none
_exptl_crystal_colour red
_exptl_crystal_density_diffrn 1.329
_exptl_crystal_density_method 'not measured'
_exptl_crystal_description block
_exptl_crystal_F_000 750
_exptl_crystal_size_max 0.16
_exptl_crystal_size_mid 0.15
_exptl_crystal_size_min 0.11
_refine_diff_density_max 0.352
_refine_diff_density_min -0.253
_refine_diff_density_rms 0.057
_refine_ls_extinction_method none
_refine_ls_goodness_of_fit_ref 1.048
_refine_ls_hydrogen_treatment constr
_refine_ls_matrix_type full
_refine_ls_number_parameters 465
_refine_ls_number_reflns 6185
_refine_ls_number_restraints 80
_refine_ls_restrained_S_all 1.043
_refine_ls_R_factor_all 0.0461
_refine_ls_R_factor_gt 0.0394
_refine_ls_shift/su_max 0.001
_refine_ls_shift/su_mean 0.000
_refine_ls_structure_factor_coef Fsqd
_refine_ls_weighting_details 'calc w=1/[\s^2^(Fo^2^)+(0.0573P)^2^+1.0859P] where P=(Fo^2^+2Fc^2^)/3'
_refine_ls_weighting_scheme calc
_refine_ls_wR_factor_gt 0.1066
_refine_ls_wR_factor_ref 0.1138
_reflns_number_gt 5367
_reflns_number_total 6185
_reflns_threshold_expression >2sigma(I)
_cod_data_source_file om5b00247_si_001.cif
_cod_data_source_block Complex_5c
_cod_depositor_comments
;
The following automatic conversions were performed:

'_symmetry_cell_setting' value 'Triclinic' changed to 'triclinic'
according to
/usr/data/users/saulius/crontab/automatic-downloads/rss-feeds/ACS/lib/dictionaries/cif_core.dic
dictionary named 'cif_core.dic' version 2.4.2 from 2011-04-26.

Automatic conversion script
Id: cif_fix_values 3271 2015-04-21 07:52:19Z andrius 

 Adding full bibliography for 4085889--4085894.cif.
;
_cod_original_sg_symbol_H-M P-1
_cod_database_code 4085893

loop_
_symmetry_equiv_pos_as_xyz
'x, y, z'
'-x, -y, -z'

loop_
_atom_site_label
_atom_site_type_symbol
_atom_site_fract_x
_atom_site_fract_y
_atom_site_fract_z
_atom_site_U_iso_or_equiv
_atom_site_adp_type
_atom_site_occupancy
_atom_site_symmetry_multiplicity
_atom_site_calc_flag
_atom_site_refinement_flags
_atom_site_disorder_assembly
_atom_site_disorder_group
O2A O 0.2797(8) 0.9014(8) 0.2659(6) 0.0453(17) Uani 0.480(10) 1 d PU A 1
C33A C 0.1586(15) 0.8991(19) 0.2882(13) 0.068(4) Uani 0.480(10) 1 d PU A 1
H33A H 0.1518 0.8264 0.2618 0.081 Uiso 0.480(10) 1 calc PR A 1
H33B H 0.0905 0.9734 0.2617 0.081 Uiso 0.480(10) 1 calc PR A 1
C34A C 0.1467(12) 0.8941(17) 0.3921(9) 0.107(5) Uani 0.480(10) 1 d PU A 1
H34A H 0.1026 0.8405 0.4135 0.129 Uiso 0.480(10) 1 calc PR A 1
H34B H 0.1007 0.9767 0.4167 0.129 Uiso 0.480(10) 1 calc PR A 1
C35A C 0.2815(12) 0.8417(15) 0.4211(12) 0.088(5) Uani 0.480(10) 1 d PU A 1
H35A H 0.2906 0.8685 0.4841 0.106 Uiso 0.480(10) 1 calc PR A 1
H35B H 0.3169 0.7512 0.4216 0.106 Uiso 0.480(10) 1 calc PR A 1
C36A C 0.3422(7) 0.8900(10) 0.3508(5) 0.066(3) Uani 0.480(10) 1 d PU A 1
H36A H 0.3379 0.9710 0.3687 0.079 Uiso 0.480(10) 1 calc PR A 1
H36B H 0.4325 0.8346 0.3441 0.079 Uiso 0.480(10) 1 calc PR A 1
O2B O 0.2821(7) 0.8462(7) 0.2728(5) 0.0467(16) Uani 0.520(10) 1 d PU A 2
C33B C 0.1500(15) 0.9260(16) 0.2771(10) 0.060(4) Uani 0.520(10) 1 d PU A 2
H33C H 0.0955 0.8815 0.2647 0.072 Uiso 0.520(10) 1 calc PR A 2
H33D H 0.1305 0.9962 0.2316 0.072 Uiso 0.520(10) 1 calc PR A 2
C34B C 0.1328(10) 0.9687(11) 0.3801(6) 0.084(4) Uani 0.520(10) 1 d PU A 2
H34C H 0.1191 1.0562 0.3816 0.101 Uiso 0.520(10) 1 calc PR A 2
H34D H 0.0594 0.9574 0.4109 0.101 Uiso 0.520(10) 1 calc PR A 2
C35B C 0.2487(14) 0.8930(11) 0.4265(9) 0.092(5) Uani 0.520(10) 1 d PU A 2
H35C H 0.2290 0.8555 0.4850 0.111 Uiso 0.520(10) 1 calc PR A 2
H35D H 0.2953 0.9437 0.4432 0.111 Uiso 0.520(10) 1 calc PR A 2
C36B C 0.3278(9) 0.7962(9) 0.3633(5) 0.073(3) Uani 0.520(10) 1 d PU A 2
H36C H 0.4187 0.7806 0.3687 0.087 Uiso 0.520(10) 1 calc PR A 2
H36D H 0.3160 0.7190 0.3771 0.087 Uiso 0.520(10) 1 calc PR A 2
C1 C 0.9195(2) 0.6022(2) 0.25102(17) 0.0306(5) Uani 1 1 d . . .
C2 C 0.9856(2) 0.5743(2) 0.33741(19) 0.0377(6) Uani 1 1 d . . .
H2 H 0.9396 0.5746 0.3941 0.045 Uiso 1 1 calc R . .
C3 C 1.1134(3) 0.5471(3) 0.3418(2) 0.0439(7) Uani 1 1 d . . .
H3 H 1.1534 0.5269 0.4010 0.053 Uiso 1 1 calc R . .
C4 C 1.1858(2) 0.5485(3) 0.2614(2) 0.0422(7) Uani 1 1 d . . .
H4 H 1.2737 0.5312 0.2655 0.051 Uiso 1 1 calc R . .
C5 C 1.1271(2) 0.5754(2) 0.17685(19) 0.0362(6) Uani 1 1 d . . .
H5 H 1.1756 0.5759 0.1217 0.043 Uiso 1 1 calc R . .
C6 C 0.9950(2) 0.6026(2) 0.16854(17) 0.0301(5) Uani 1 1 d . . .
C7 C 0.9475(2) 0.6372(2) 0.07724(17) 0.0307(5) Uani 1 1 d . . .
H7 H 1.0070 0.6374 0.0293 0.037 Uiso 1 1 calc R . .
C8 C 0.7989(2) 0.7066(2) -0.04359(17) 0.0303(5) Uani 1 1 d . . .
C9 C 0.8687(2) 0.7445(2) -0.10805(19) 0.0384(6) Uani 1 1 d . . .
H9 H 0.9449 0.7502 -0.0896 0.046 Uiso 1 1 calc R . .
C10 C 0.8280(3) 0.7750(3) -0.20115(19) 0.0464(7) Uani 1 1 d . . .
H10 H 0.8776 0.8008 -0.2448 0.056 Uiso 1 1 calc R . .
C11 C 0.7190(3) 0.7682(3) -0.23026(19) 0.0435(7) Uani 1 1 d . . .
H11 H 0.6931 0.7898 -0.2934 0.052 Uiso 1 1 calc R . .
C12 C 0.6450(2) 0.7293(2) -0.16642(17) 0.0331(5) Uani 1 1 d . . .
C13 C 0.6848(2) 0.7004(2) -0.07229(16) 0.0285(5) Uani 1 1 d . . .
C14 C 0.5354(2) 0.7111(2) -0.19110(18) 0.0369(6) Uani 1 1 d . . .
H14 H 0.5049 0.7300 -0.2533 0.044 Uiso 1 1 calc R . .
C15 C 0.4738(2) 0.6669(2) -0.12606(18) 0.0357(6) Uani 1 1 d . . .
H15 H 0.4019 0.6519 -0.1428 0.043 Uiso 1 1 calc R . .
C16 C 0.5178(2) 0.6434(2) -0.03357(17) 0.0319(5) Uani 1 1 d . . .
H16 H 0.4729 0.6139 0.0116 0.038 Uiso 1 1 calc R . .
C17 C 0.7284(2) 0.6496(2) 0.33861(17) 0.0341(6) Uani 1 1 d . . .
C18 C 0.6948(2) 0.7649(3) 0.37897(18) 0.0417(7) Uani 1 1 d . . .
C19 C 0.6350(3) 0.7822(3) 0.4668(2) 0.0525(8) Uani 1 1 d . . .
H19 H 0.6129 0.8583 0.4956 0.063 Uiso 1 1 calc R . .
C20 C 0.6075(3) 0.6919(4) 0.5121(2) 0.0561(9) Uani 1 1 d . . .
H20 H 0.5644 0.7069 0.5711 0.067 Uiso 1 1 calc R . .
C21 C 0.6415(3) 0.5791(3) 0.47333(19) 0.0511(8) Uani 1 1 d . . .
H21 H 0.6218 0.5172 0.5061 0.061 Uiso 1 1 calc R . .
C22 C 0.7051(3) 0.5543(3) 0.38557(17) 0.0405(6) Uani 1 1 d . . .
C23 C 0.7274(3) 0.8672(3) 0.3343(2) 0.0490(7) Uani 1 1 d . . .
H23 H 0.7546 0.8458 0.2680 0.059 Uiso 1 1 calc R . .
C24 C 0.8381(4) 0.8792(3) 0.3838(3) 0.0727(11) Uani 1 1 d . . .
H24A H 0.8569 0.9458 0.3533 0.109 Uiso 1 1 calc R . .
H24B H 0.9129 0.8023 0.3798 0.109 Uiso 1 1 calc R . .
H24C H 0.8152 0.8970 0.4498 0.109 Uiso 1 1 calc R . .
C25 C 0.6142(4) 0.9916(3) 0.3321(3) 0.0696(10) Uani 1 1 d . . .
H25A H 0.5413 0.9828 0.3044 0.104 Uiso 1 1 calc R . .
H25B H 0.6368 1.0512 0.2943 0.104 Uiso 1 1 calc R . .
H25C H 0.5923 1.0199 0.3961 0.104 Uiso 1 1 calc R . .
C26 C 0.7510(3) 0.4270(3) 0.34842(19) 0.0519(8) Uani 1 1 d . . .
H26 H 0.7685 0.4333 0.2797 0.062 Uiso 1 1 calc R . .
C27 C 0.8739(4) 0.3412(3) 0.3938(3) 0.0705(10) Uani 1 1 d . . .
H27A H 0.9389 0.3747 0.3831 0.106 Uiso 1 1 calc R . .
H27B H 0.9022 0.2607 0.3662 0.106 Uiso 1 1 calc R . .
H27C H 0.8596 0.3330 0.4614 0.106 Uiso 1 1 calc R . .
C28 C 0.6527(4) 0.3699(4) 0.3606(2) 0.0707(11) Uani 1 1 d . . .
H28A H 0.6348 0.3612 0.4275 0.106 Uiso 1 1 calc R . .
H28B H 0.6860 0.2891 0.3330 0.106 Uiso 1 1 calc R . .
H28C H 0.5745 0.4227 0.3289 0.106 Uiso 1 1 calc R . .
C29 C 0.3044(3) 0.9625(3) -0.0132(2) 0.0441(7) Uani 1 1 d . . .
H29A H 0.3802 0.9218 -0.0533 0.053 Uiso 1 1 calc R . .
H29B H 0.3149 1.0296 0.0192 0.053 Uiso 1 1 calc R . .
C30 C 0.1862(3) 1.0109(3) -0.0710(2) 0.0512(7) Uani 1 1 d . . .
H30A H 0.2034 1.0375 -0.1349 0.061 Uiso 1 1 calc R . .
H30B H 0.1183 1.0802 -0.0407 0.061 Uiso 1 1 calc R . .
C31 C 0.1513(3) 0.9001(3) -0.0735(2) 0.0488(7) Uani 1 1 d . . .
H31A H 0.0592 0.9254 -0.0825 0.059 Uiso 1 1 calc R . .
H31B H 0.1981 0.8456 -0.1243 0.059 Uiso 1 1 calc R . .
C32 C 0.1902(3) 0.8378(3) 0.0213(2) 0.0451(7) Uani 1 1 d . . .
H32A H 0.1166 0.8625 0.0653 0.054 Uiso 1 1 calc R . .
H32B H 0.2246 0.7478 0.0163 0.054 Uiso 1 1 calc R . .
Cl1 Cl 0.51503(6) 0.61362(6) 0.19701(4) 0.03719(17) Uani 1 1 d . A .
Cl2 Cl 0.79580(5) 0.43159(5) 0.10046(4) 0.03197(15) Uani 1 1 d . . .
Cl3 Cl 0.57637(6) 0.85461(6) 0.13541(4) 0.03565(16) Uani 1 1 d . A .
Cr1 Cr 0.69413(3) 0.64042(3) 0.12885(3) 0.02651(12) Uani 1 1 d . . .
Li1 Li 0.3900(4) 0.8207(5) 0.1634(3) 0.0459(11) Uani 1 1 d . . .
N1 N 0.79282(18) 0.62899(18) 0.24770(13) 0.0283(4) Uani 1 1 d . . .
N2 N 0.83071(18) 0.66887(17) 0.05161(13) 0.0271(4) Uani 1 1 d . . .
N3 N 0.61856(18) 0.66033(18) -0.00630(14) 0.0279(4) Uani 1 1 d . . .
O1 O 0.28602(18) 0.87582(18) 0.05385(13) 0.0444(5) Uani 1 1 d . A .

loop_
_atom_site_aniso_label
_atom_site_aniso_U_11
_atom_site_aniso_U_22
_atom_site_aniso_U_33
_atom_site_aniso_U_23
_atom_site_aniso_U_13
_atom_site_aniso_U_12
O2A 0.035(3) 0.053(4) 0.045(3) -0.011(3) 0.008(2) -0.014(4)
C33A 0.041(6) 0.096(10) 0.073(7) 0.028(6) -0.016(5) -0.038(7)
C34A 0.064(6) 0.184(14) 0.080(6) 0.030(9) 0.013(6) -0.061(9)
C35A 0.066(7) 0.107(11) 0.078(8) 0.048(9) -0.017(6) -0.022(8)
C36A 0.049(4) 0.089(7) 0.064(5) -0.017(4) 0.000(3) -0.030(4)
O2B 0.036(3) 0.054(4) 0.039(2) -0.006(3) 0.0064(18) -0.006(3)
C33B 0.047(5) 0.073(7) 0.040(5) -0.020(5) 0.008(4) 0.000(5)
C34B 0.069(5) 0.108(7) 0.030(4) -0.018(5) 0.005(3) 0.014(5)
C35B 0.093(8) 0.089(8) 0.037(4) -0.014(5) -0.006(4) 0.029(6)
C36B 0.081(5) 0.077(6) 0.031(4) -0.009(3) -0.002(3) 0.002(4)
C1 0.0262(12) 0.0306(13) 0.0351(14) -0.0065(10) 0.0012(10) -0.0107(10)
C2 0.0322(13) 0.0455(15) 0.0329(14) -0.0062(11) -0.0016(11) -0.0121(12)
C3 0.0319(14) 0.0544(17) 0.0412(16) -0.0095(13) -0.0086(12) -0.0109(13)
C4 0.0237(12) 0.0474(16) 0.0531(17) -0.0113(13) -0.0025(12) -0.0103(12)
C5 0.0245(12) 0.0377(14) 0.0452(16) -0.0090(11) 0.0052(11) -0.0106(11)
C6 0.0251(12) 0.0304(13) 0.0354(14) -0.0063(10) 0.0026(10) -0.0113(10)
C7 0.0263(12) 0.0317(13) 0.0378(14) -0.0092(10) 0.0113(10) -0.0153(10)
C8 0.0299(12) 0.0307(13) 0.0311(13) -0.0045(10) 0.0040(10) -0.0126(10)
C9 0.0350(14) 0.0445(15) 0.0382(15) -0.0003(12) 0.0057(11) -0.0188(12)
C10 0.0517(17) 0.0583(18) 0.0334(15) 0.0062(13) 0.0093(13) -0.0279(15)
C11 0.0511(17) 0.0513(17) 0.0293(14) 0.0041(12) 0.0009(12) -0.0220(14)
C12 0.0377(14) 0.0326(13) 0.0271(13) -0.0025(10) 0.0013(11) -0.0116(11)
C13 0.0296(12) 0.0269(12) 0.0273(12) -0.0039(9) 0.0033(10) -0.0092(10)
C14 0.0389(14) 0.0393(14) 0.0311(14) -0.0069(11) -0.0035(11) -0.0129(12)
C15 0.0327(13) 0.0384(14) 0.0372(14) -0.0086(11) -0.0031(11) -0.0144(11)
C16 0.0281(12) 0.0330(13) 0.0345(14) -0.0028(10) 0.0007(10) -0.0117(10)
C17 0.0237(12) 0.0534(16) 0.0242(13) -0.0063(11) 0.0005(10) -0.0137(11)
C18 0.0278(13) 0.0589(18) 0.0308(14) -0.0114(12) -0.0020(11) -0.0075(12)
C19 0.0396(16) 0.070(2) 0.0388(16) -0.0180(15) 0.0029(13) -0.0100(15)
C20 0.0385(16) 0.097(3) 0.0275(15) -0.0145(16) 0.0039(12) -0.0203(17)
C21 0.0430(16) 0.092(2) 0.0268(14) 0.0090(15) -0.0049(12) -0.0369(17)
C22 0.0367(14) 0.0674(19) 0.0219(13) 0.0001(12) -0.0035(11) -0.0253(14)
C23 0.0507(17) 0.0447(17) 0.0483(17) -0.0164(13) 0.0018(14) -0.0137(14)
C24 0.063(2) 0.060(2) 0.099(3) -0.022(2) -0.006(2) -0.0258(18)
C25 0.072(2) 0.051(2) 0.069(2) -0.0187(17) -0.0027(19) -0.0045(18)
C26 0.079(2) 0.065(2) 0.0240(14) 0.0074(13) -0.0021(14) -0.0425(18)
C27 0.068(2) 0.061(2) 0.090(3) -0.0137(19) 0.016(2) -0.0333(19)
C28 0.098(3) 0.081(3) 0.057(2) 0.0280(18) -0.034(2) -0.062(2)
C29 0.0419(15) 0.0360(15) 0.0553(18) 0.0007(13) 0.0022(13) -0.0170(12)
C30 0.0461(17) 0.0491(18) 0.0578(19) 0.0064(14) -0.0054(14) -0.0186(14)
C31 0.0445(16) 0.0507(18) 0.0512(18) -0.0046(14) -0.0056(14) -0.0179(14)
C32 0.0404(15) 0.0444(16) 0.0560(18) 0.0004(13) -0.0032(13) -0.0227(13)
Cl1 0.0290(3) 0.0525(4) 0.0337(3) 0.0009(3) 0.0044(3) -0.0207(3)
Cl2 0.0304(3) 0.0343(3) 0.0321(3) -0.0044(2) 0.0047(2) -0.0137(3)
Cl3 0.0301(3) 0.0366(3) 0.0385(4) -0.0046(3) 0.0019(3) -0.0111(3)
Cr1 0.0221(2) 0.0341(2) 0.0251(2) -0.00343(16) 0.00337(15) -0.01297(17)
Li1 0.029(2) 0.062(3) 0.041(3) -0.005(2) 0.0053(19) -0.013(2)
N1 0.0236(10) 0.0371(11) 0.0243(10) -0.0050(8) 0.0013(8) -0.0116(9)
N2 0.0251(10) 0.0326(11) 0.0250(10) -0.0026(8) 0.0035(8) -0.0127(8)
N3 0.0250(10) 0.0305(10) 0.0286(11) -0.0034(8) 0.0024(8) -0.0113(8)
O1 0.0425(11) 0.0494(11) 0.0477(12) 0.0061(9) -0.0077(9) -0.0254(9)

loop_
_atom_type_symbol
_atom_type_description
_atom_type_scat_dispersion_real
_atom_type_scat_dispersion_imag
_atom_type_scat_source
C C 0.0033 0.0016 'International Tables Vol C Tables 4.2.6.8 and 6.1.1.4'
H H 0.0000 0.0000 'International Tables Vol C Tables 4.2.6.8 and 6.1.1.4'
Li Li -0.0003 0.0001 'International Tables Vol C Tables 4.2.6.8 and 6.1.1.4'
N N 0.0061 0.0033 'International Tables Vol C Tables 4.2.6.8 and 6.1.1.4'
O O 0.0106 0.0060 'International Tables Vol C Tables 4.2.6.8 and 6.1.1.4'
Cl Cl 0.1484 0.1585 'International Tables Vol C Tables 4.2.6.8 and 6.1.1.4'
Cr Cr 0.3209 0.6236 'International Tables Vol C Tables 4.2.6.8 and 6.1.1.4'

loop_
_geom_angle_atom_site_label_1
_geom_angle_atom_site_label_2
_geom_angle_atom_site_label_3
_geom_angle
C36A O2A C33A 107.2(9)
C36A O2A Li1 114.1(6)
C33A O2A Li1 126.0(10)
O2A C33A C34A 107.2(12)
O2A C33A H33A 110.3
C34A C33A H33A 110.3
O2A C33A H33B 110.3
C34A C33A H33B 110.3
H33A C33A H33B 108.5
C33A C34A C35A 102.2(11)
C33A C34A H34A 111.3
C35A C34A H34A 111.3
C33A C34A H34B 111.3
C35A C34A H34B 111.3
H34A C34A H34B 109.2
C36A C35A C34A 103.1(10)
C36A C35A H35A 111.1
C34A C35A H35A 111.1
C36A C35A H35B 111.1
C34A C35A H35B 111.1
H35A C35A H35B 109.1
O2A C36A C35A 108.2(9)
O2A C36A H36A 110.1
C35A C36A H36A 110.1
O2A C36A H36B 110.1
C35A C36A H36B 110.1
H36A C36A H36B 108.4
C36B O2B C33B 111.1(8)
C36B O2B Li1 123.0(6)
C33B O2B Li1 125.6(8)
O2B C33B C34B 102.5(11)
O2B C33B H33C 111.3
C34B C33B H33C 111.3
O2B C33B H33D 111.3
C34B C33B H33D 111.3
H33C C33B H33D 109.2
C35B C34B C33B 105.6(9)
C35B C34B H34C 110.6
C33B C34B H34C 110.6
C35B C34B H34D 110.6
C33B C34B H34D 110.6
H34C C34B H34D 108.8
C34B C35B C36B 109.3(10)
C34B C35B H35C 109.8
C36B C35B H35C 109.8
C34B C35B H35D 109.8
C36B C35B H35D 109.8
H35C C35B H35D 108.3
O2B C36B C35B 103.1(7)
O2B C36B H36C 111.1
C35B C36B H36C 111.1
O2B C36B H36D 111.1
C35B C36B H36D 111.1
H36C C36B H36D 109.1
N1 C1 C2 121.8(2)
N1 C1 C6 122.7(2)
C2 C1 C6 115.5(2)
C3 C2 C1 122.4(3)
C3 C2 H2 118.8
C1 C2 H2 118.8
C2 C3 C4 121.7(3)
C2 C3 H3 119.2
C4 C3 H3 119.2
C5 C4 C3 118.3(2)
C5 C4 H4 120.9
C3 C4 H4 120.9
C4 C5 C6 122.1(2)
C4 C5 H5 118.9
C6 C5 H5 118.9
C7 C6 C5 114.9(2)
C7 C6 C1 125.0(2)
C5 C6 C1 120.0(2)
N2 C7 C6 126.8(2)
N2 C7 H7 116.6
C6 C7 H7 116.6
C9 C8 C13 118.8(2)
C9 C8 N2 126.5(2)
C13 C8 N2 114.7(2)
C8 C9 C10 120.4(2)
C8 C9 H9 119.8
C10 C9 H9 119.8
C11 C10 C9 121.6(2)
C11 C10 H10 119.2
C9 C10 H10 119.2
C10 C11 C12 119.8(2)
C10 C11 H11 120.1
C12 C11 H11 120.1
C11 C12 C14 124.1(2)
C11 C12 C13 118.7(2)
C14 C12 C13 117.1(2)
N3 C13 C8 117.1(2)
N3 C13 C12 122.1(2)
C8 C13 C12 120.7(2)
C15 C14 C12 120.2(2)
C15 C14 H14 119.9
C12 C14 H14 119.9
C14 C15 C16 119.1(2)
C14 C15 H15 120.4
C16 C15 H15 120.4
N3 C16 C15 123.2(2)
N3 C16 H16 118.4
C15 C16 H16 118.4
C22 C17 C18 121.6(2)
C22 C17 N1 119.6(2)
C18 C17 N1 118.8(2)
C19 C18 C17 117.9(3)
C19 C18 C23 118.6(3)
C17 C18 C23 123.4(2)
C20 C19 C18 121.3(3)
C20 C19 H19 119.3
C18 C19 H19 119.3
C19 C20 C21 120.7(3)
C19 C20 H20 119.6
C21 C20 H20 119.6
C20 C21 C22 120.9(3)
C20 C21 H21 119.5
C22 C21 H21 119.5
C17 C22 C21 117.4(3)
C17 C22 C26 122.6(2)
C21 C22 C26 119.9(3)
C18 C23 C24 111.4(3)
C18 C23 C25 113.0(3)
C24 C23 C25 109.3(3)
C18 C23 H23 107.6
C24 C23 H23 107.6
C25 C23 H23 107.6
C23 C24 H24A 109.5
C23 C24 H24B 109.5
H24A C24 H24B 109.5
C23 C24 H24C 109.5
H24A C24 H24C 109.5
H24B C24 H24C 109.5
C23 C25 H25A 109.5
C23 C25 H25B 109.5
H25A C25 H25B 109.5
C23 C25 H25C 109.5
H25A C25 H25C 109.5
H25B C25 H25C 109.5
C22 C26 C27 111.9(3)
C22 C26 C28 112.9(3)
C27 C26 C28 108.9(3)
C22 C26 H26 107.6
C27 C26 H26 107.6
C28 C26 H26 107.6
C26 C27 H27A 109.5
C26 C27 H27B 109.5
H27A C27 H27B 109.5
C26 C27 H27C 109.5
H27A C27 H27C 109.5
H27B C27 H27C 109.5
C26 C28 H28A 109.5
C26 C28 H28B 109.5
H28A C28 H28B 109.5
C26 C28 H28C 109.5
H28A C28 H28C 109.5
H28B C28 H28C 109.5
O1 C29 C30 105.1(2)
O1 C29 H29A 110.7
C30 C29 H29A 110.7
O1 C29 H29B 110.7
C30 C29 H29B 110.7
H29A C29 H29B 108.8
C29 C30 C31 102.3(2)
C29 C30 H30A 111.3
C31 C30 H30A 111.3
C29 C30 H30B 111.3
C31 C30 H30B 111.3
H30A C30 H30B 109.2
C32 C31 C30 103.4(2)
C32 C31 H31A 111.1
C30 C31 H31A 111.1
C32 C31 H31B 111.1
C30 C31 H31B 111.1
H31A C31 H31B 109.0
O1 C32 C31 106.5(2)
O1 C32 H32A 110.4
C31 C32 H32A 110.4
O1 C32 H32B 110.4
C31 C32 H32B 110.4
H32A C32 H32B 108.6
Li1 Cl1 Cr1 89.95(11)
Li1 Cl3 Cr1 89.94(13)
N2 Cr1 N1 89.90(8)
N2 Cr1 N3 79.60(8)
N1 Cr1 N3 169.46(8)
N2 Cr1 Cl2 88.55(6)
N1 Cr1 Cl2 94.12(6)
N3 Cr1 Cl2 86.55(6)
N2 Cr1 Cl1 170.78(6)
N1 Cr1 Cl1 99.25(6)
N3 Cr1 Cl1 91.24(5)
Cl2 Cr1 Cl1 91.89(2)
N2 Cr1 Cl3 90.56(6)
N1 Cr1 Cl3 94.51(6)
N3 Cr1 Cl3 84.80(6)
Cl2 Cr1 Cl3 171.33(3)
Cl1 Cr1 Cl3 87.63(2)
O2B Li1 O1 108.9(3)
O2B Li1 O2A 19.41(19)
O1 Li1 O2A 104.7(3)
O2B Li1 Cl3 130.7(4)
O1 Li1 Cl3 108.6(2)
O2A Li1 Cl3 118.6(3)
O2B Li1 Cl1 96.7(3)
O1 Li1 Cl1 122.8(3)
O2A Li1 Cl1 113.6(3)
Cl3 Li1 Cl1 88.83(15)
C1 N1 C17 114.32(19)
C1 N1 Cr1 125.36(16)
C17 N1 Cr1 120.32(14)
C7 N2 C8 118.99(19)
C7 N2 Cr1 125.22(16)
C8 N2 Cr1 114.79(15)
C16 N3 C13 118.2(2)
C16 N3 Cr1 129.36(16)
C13 N3 Cr1 112.43(15)
C32 O1 C29 109.8(2)
C32 O1 Li1 129.5(2)
C29 O1 Li1 120.5(2)

loop_
_geom_bond_atom_site_label_1
_geom_bond_atom_site_label_2
_geom_bond_distance
O2A C36A 1.403(11)
O2A C33A 1.426(19)
O2A Li1 1.928(9)
C33A C34A 1.48(2)
C33A H33A 0.9900
C33A H33B 0.9900
C34A C35A 1.489(17)
C34A H34A 0.9900
C34A H34B 0.9900
C35A C36A 1.426(17)
C35A H35A 0.9900
C35A H35B 0.9900
C36A H36A 0.9900
C36A H36B 0.9900
O2B C36B 1.423(10)
O2B C33B 1.438(17)
O2B Li1 1.919(8)
C33B C34B 1.560(15)
C33B H33C 0.9900
C33B H33D 0.9900
C34B C35B 1.441(14)
C34B H34C 0.9900
C34B H34D 0.9900
C35B C36B 1.478(14)
C35B H35C 0.9900
C35B H35D 0.9900
C36B H36C 0.9900
C36B H36D 0.9900
C1 N1 1.363(3)
C1 C2 1.425(4)
C1 C6 1.439(3)
C2 C3 1.375(4)
C2 H2 0.9500
C3 C4 1.398(4)
C3 H3 0.9500
C4 C5 1.365(4)
C4 H4 0.9500
C5 C6 1.427(3)
C5 H5 0.9500
C6 C7 1.409(3)
C7 N2 1.302(3)
C7 H7 0.9500
C8 C9 1.374(3)
C8 C13 1.415(3)
C8 N2 1.424(3)
C9 C10 1.406(4)
C9 H9 0.9500
C10 C11 1.364(4)
C10 H10 0.9500
C11 C12 1.408(4)
C11 H11 0.9500
C12 C14 1.415(4)
C12 C13 1.416(3)
C13 N3 1.373(3)
C14 C15 1.357(4)
C14 H14 0.9500
C15 C16 1.405(4)
C15 H15 0.9500
C16 N3 1.323(3)
C16 H16 0.9500
C17 C22 1.399(4)
C17 C18 1.417(4)
C17 N1 1.454(3)
C18 C19 1.393(4)
C18 C23 1.514(4)
C19 C20 1.363(5)
C19 H19 0.9500
C20 C21 1.379(5)
C20 H20 0.9500
C21 C22 1.412(4)
C21 H21 0.9500
C22 C26 1.510(4)
C23 C24 1.531(5)
C23 C25 1.538(4)
C23 H23 1.0000
C24 H24A 0.9800
C24 H24B 0.9800
C24 H24C 0.9800
C25 H25A 0.9800
C25 H25B 0.9800
C25 H25C 0.9800
C26 C27 1.522(5)
C26 C28 1.530(4)
C26 H26 1.0000
C27 H27A 0.9800
C27 H27B 0.9800
C27 H27C 0.9800
C28 H28A 0.9800
C28 H28B 0.9800
C28 H28C 0.9800
C29 O1 1.445(3)
C29 C30 1.505(4)
C29 H29A 0.9900
C29 H29B 0.9900
C30 C31 1.523(4)
C30 H30A 0.9900
C30 H30B 0.9900
C31 C32 1.504(4)
C31 H31A 0.9900
C31 H31B 0.9900
C32 O1 1.440(3)
C32 H32A 0.9900
C32 H32B 0.9900
Cl1 Li1 2.347(5)
Cl1 Cr1 2.3717(7)
Cl2 Cr1 2.3406(7)
Cl3 Li1 2.346(5)
Cl3 Cr1 2.3728(7)
Cr1 N2 2.0132(19)
Cr1 N1 2.0408(19)
Cr1 N3 2.106(2)
Li1 O1 1.926(5)
